data_1553854
loop_
_publ_author_name
'Zhang, Yuehong'
'Wang, Chiming'
'Chen, Xin'
'Pan, Houhe'
'Qi, Dongdong'
'Wang, Kang'
'Jiang, Jianzhuang'

_publ_section_title
;
 Novel, linear oligoisoindole compounds with a conjugated electronic
 structure
;
_journal_issue 12
_journal_name_full 'Organic Chemistry Frontiers'
_journal_page_first 2364
_journal_paper_doi 10.1039/C7QO00631D
_journal_volume 4
_journal_year 2017
_chemical_formula_sum 'C132 H154 Cl12 N6 O8'
_chemical_formula_weight 2378.01
_space_group_IT_number 14
_space_group_name_Hall '-P 2ybc'
_space_group_name_H-M_alt 'P 1 21/c 1'
_symmetry_cell_setting monoclinic
_symmetry_space_group_name_H-M 'P 1 21/c 1'
_atom_sites_solution_hydrogens geom
_atom_sites_solution_primary direct
_atom_sites_solution_secondary difmap
_audit_creation_method SHELXL-97
_audit_update_record
;
2016-10-16 deposited with the CCDC.
2017-08-29 downloaded from the CCDC.
;
_cell_angle_alpha 90.00
_cell_angle_beta 93.290(2)
_cell_angle_gamma 90.00
_cell_formula_units_Z 2
_cell_length_a 9.9153(2)
_cell_length_b 27.3670(5)
_cell_length_c 23.7531(4)
_cell_measurement_reflns_used 7188
_cell_measurement_temperature 249.9
_cell_measurement_theta_max 66.7789
_cell_measurement_theta_min 3.2270
_cell_volume 6434.8(2)
_computing_cell_refinement
;
CrysAlisPro, Agilent Technologies,
Version 1.171.35.11 (release 16-05-2011 CrysAlis171 .NET)
(compiled May 16 2011,17:55:39)
;
_computing_data_collection
;
CrysAlisPro, Agilent Technologies,
Version 1.171.35.11 (release 16-05-2011 CrysAlis171 .NET)
(compiled May 16 2011,17:55:39)
;
_computing_data_reduction
;
CrysAlisPro, Agilent Technologies,
Version 1.171.35.11 (release 16-05-2011 CrysAlis171 .NET)
(compiled May 16 2011,17:55:39)
;
_computing_structure_refinement 'SHELXL-97 (Sheldrick, 1997)'
_computing_structure_solution 'SHELXS-97 (Sheldrick, 1990)'
_diffrn_ambient_temperature 249.9
_diffrn_measured_fraction_theta_full 0.994
_diffrn_measured_fraction_theta_max 0.994
_diffrn_measurement_device_type 'Xcalibur, Eos, Gemini'
_diffrn_measurement_method '\w scans'
_diffrn_radiation_monochromator graphite
_diffrn_radiation_source 'fine-focus sealed tube'
_diffrn_radiation_type CuK\a
_diffrn_radiation_wavelength 1.54178
_diffrn_reflns_av_R_equivalents 0.0226
_diffrn_reflns_av_sigmaI/netI 0.0294
_diffrn_reflns_limit_h_max 11
_diffrn_reflns_limit_h_min -5
_diffrn_reflns_limit_k_max 28
_diffrn_reflns_limit_k_min -32
_diffrn_reflns_limit_l_max 27
_diffrn_reflns_limit_l_min -27
_diffrn_reflns_number 21859
_diffrn_reflns_theta_full 65.00
_diffrn_reflns_theta_max 65.00
_diffrn_reflns_theta_min 3.23
_exptl_absorpt_coefficient_mu 2.807
_exptl_absorpt_correction_T_max 1.00000
_exptl_absorpt_correction_T_min 0.80729
_exptl_absorpt_correction_type multi-scan
_exptl_absorpt_process_details
;
CrysAlisPro, Agilent Technologies,
Version 1.171.35.11 (release 16-05-2011 CrysAlis171 .NET)
(compiled May 16 2011,17:55:39)
Empirical absorption correction using spherical harmonics,
 implemented in SCALE3 ABSPACK scaling algorithm.
;
_exptl_crystal_colour red
_exptl_crystal_density_diffrn 1.227
_exptl_crystal_density_method 'not measured'
_exptl_crystal_description block
_exptl_crystal_F_000 2512
_exptl_crystal_recrystallization_method 'Re-crystallisation from solvent: CHCl3/CH3OH'
_refine_diff_density_max 0.907
_refine_diff_density_min -0.884
_refine_diff_density_rms 0.070
_refine_ls_extinction_method none
_refine_ls_goodness_of_fit_ref 1.063
_refine_ls_hydrogen_treatment mixed
_refine_ls_matrix_type full
_refine_ls_number_parameters 741
_refine_ls_number_reflns 10891
_refine_ls_number_restraints 0
_refine_ls_restrained_S_all 1.063
_refine_ls_R_factor_all 0.0950
_refine_ls_R_factor_gt 0.0802
_refine_ls_shift/su_max 0.014
_refine_ls_shift/su_mean 0.001
_refine_ls_structure_factor_coef Fsqd
_refine_ls_weighting_details 'calc w=1/[\s^2^(Fo^2^)+(0.1534P)^2^+4.1260P] where P=(Fo^2^+2Fc^2^)/3'
_refine_ls_weighting_scheme calc
_refine_ls_wR_factor_gt 0.2411
_refine_ls_wR_factor_ref 0.2554
_reflns_number_gt 8569
_reflns_number_total 10891
_reflns_threshold_expression >2sigma(I)
_cod_data_source_file c7qo00631d2.cif
_cod_data_source_block 01
_cod_database_code 1553854

loop_
_symmetry_equiv_pos_as_xyz
'x, y, z'
'-x, y+1/2, -z+1/2'
'-x, -y, -z'
'x, -y-1/2, z-1/2'

loop_
_atom_site_label
_atom_site_type_symbol
_atom_site_fract_x
_atom_site_fract_y
_atom_site_fract_z
_atom_site_U_iso_or_equiv
_atom_site_adp_type
_atom_site_occupancy
_atom_site_symmetry_multiplicity
_atom_site_calc_flag
_atom_site_refinement_flags
_atom_site_disorder_assembly
_atom_site_disorder_group
C1 C -0.3146(6) 0.7629(2) 0.8866(2) 0.0922(16) Uani 1 1 d . . .
H1A H -0.2605 0.7907 0.8781 0.138 Uiso 1 1 calc R . .
H1B H -0.3482 0.7667 0.9234 0.138 Uiso 1 1 calc R . .
H1C H -0.3891 0.7603 0.8591 0.138 Uiso 1 1 calc R . .
C2 C -0.2289(4) 0.71695(15) 0.88525(16) 0.0598(9) Uani 1 1 d . . .
H2 H -0.1496 0.7217 0.9112 0.072 Uiso 1 1 calc R . .
C3 C -0.3098(5) 0.6742(2) 0.9069(2) 0.0868(14) Uani 1 1 d . . .
H3A H -0.3963 0.6728 0.8867 0.130 Uiso 1 1 calc R . .
H3B H -0.3221 0.6785 0.9464 0.130 Uiso 1 1 calc R . .
H3C H -0.2618 0.6442 0.9013 0.130 Uiso 1 1 calc R . .
C4 C -0.1795(3) 0.70920(13) 0.82637(15) 0.0516(8) Uani 1 1 d . . .
C5 C -0.2443(4) 0.67762(15) 0.78791(19) 0.0666(10) Uani 1 1 d . . .
H5 H -0.3161 0.6587 0.7989 0.080 Uiso 1 1 calc R . .
C6 C -0.2028(5) 0.67407(17) 0.73338(19) 0.0730(12) Uani 1 1 d . . .
H6 H -0.2470 0.6528 0.7080 0.088 Uiso 1 1 calc R . .
C7 C -0.0962(4) 0.70188(16) 0.71624(16) 0.0662(11) Uani 1 1 d . . .
H7 H -0.0705 0.6994 0.6793 0.079 Uiso 1 1 calc R . .
C8 C -0.0270(4) 0.73342(13) 0.75352(14) 0.0524(8) Uani 1 1 d . . .
C9 C -0.0717(3) 0.73593(11) 0.80782(13) 0.0449(7) Uani 1 1 d . . .
C10 C 0.0891(4) 0.76494(15) 0.73608(16) 0.0615(9) Uani 1 1 d . . .
H10 H 0.1605 0.7632 0.7663 0.074 Uiso 1 1 calc R . .
C11 C 0.0466(5) 0.81839(17) 0.7297(2) 0.0762(12) Uani 1 1 d . . .
H11A H -0.0237 0.8212 0.7004 0.114 Uiso 1 1 calc R . .
H11B H 0.1229 0.8377 0.7202 0.114 Uiso 1 1 calc R . .
H11C H 0.0139 0.8299 0.7646 0.114 Uiso 1 1 calc R . .
C12 C 0.1494(6) 0.7469(2) 0.6816(2) 0.0870(14) Uani 1 1 d . . .
H12A H 0.1682 0.7126 0.6846 0.131 Uiso 1 1 calc R . .
H12B H 0.2317 0.7643 0.6759 0.131 Uiso 1 1 calc R . .
H12C H 0.0861 0.7526 0.6502 0.131 Uiso 1 1 calc R . .
C13 C 0.1524(4) 0.87847(11) 0.93422(14) 0.0490(8) Uani 1 1 d . . .
C14 C 0.0973(4) 0.89675(12) 0.98217(16) 0.0584(9) Uani 1 1 d . A .
C15 C 0.1505(6) 0.94043(15) 1.0034(2) 0.0812(13) Uani 1 1 d . . .
H15 H 0.1150 0.9541 1.0352 0.097 Uiso 1 1 calc R . .
C16 C 0.2542(7) 0.96389(15) 0.9785(2) 0.0925(16) Uani 1 1 d . . .
H16 H 0.2899 0.9926 0.9942 0.111 Uiso 1 1 calc R . .
C17 C 0.3051(5) 0.94498(15) 0.9306(2) 0.0782(13) Uani 1 1 d . . .
H17 H 0.3736 0.9616 0.9134 0.094 Uiso 1 1 calc R . .
C18 C 0.2558(4) 0.90111(13) 0.90703(17) 0.0600(9) Uani 1 1 d . . .
C19 C -0.0190(6) 0.8711(2) 1.0087(2) 0.0815(14) Uani 1 1 d . . .
C22 C 0.3129(5) 0.88079(17) 0.85444(19) 0.0767(12) Uani 1 1 d . . .
H22 H 0.2600 0.8517 0.8434 0.092 Uiso 1 1 calc R . .
C23 C 0.3008(7) 0.9163(2) 0.8056(2) 0.1039(19) Uani 1 1 d . . .
H23A H 0.2078 0.9252 0.7984 0.156 Uiso 1 1 calc R . .
H23B H 0.3339 0.9013 0.7726 0.156 Uiso 1 1 calc R . .
H23C H 0.3530 0.9451 0.8148 0.156 Uiso 1 1 calc R . .
C24 C 0.4576(8) 0.8647(3) 0.8656(3) 0.147(4) Uani 1 1 d . . .
H24A H 0.4895 0.8499 0.8323 0.220 Uiso 1 1 calc R . .
H24B H 0.4626 0.8415 0.8960 0.220 Uiso 1 1 calc R . .
H24C H 0.5126 0.8926 0.8758 0.220 Uiso 1 1 calc R . .
C25 C 0.1466(3) 0.79209(10) 0.91813(12) 0.0397(6) Uani 1 1 d . . .
C26 C 0.0903(3) 0.75481(11) 0.88281(12) 0.0387(6) Uani 1 1 d . . .
C27 C 0.1364(3) 0.70766(10) 0.88811(12) 0.0377(6) Uani 1 1 d . . .
H27 H 0.1001 0.6829 0.8651 0.045 Uiso 1 1 calc R . .
C28 C 0.2476(3) 0.78197(11) 0.95892(13) 0.0444(7) Uani 1 1 d . . .
H28 H 0.2837 0.8064 0.9824 0.053 Uiso 1 1 calc R . .
C29 C 0.2391(3) 0.69815(10) 0.92896(12) 0.0349(6) Uani 1 1 d . . .
C30 C 0.2936(3) 0.73421(10) 0.96376(12) 0.0383(6) Uani 1 1 d . . .
C31 C 0.3045(3) 0.65159(10) 0.94483(11) 0.0332(6) Uani 1 1 d . . .
C32 C 0.3997(3) 0.71209(11) 1.00412(13) 0.0439(7) Uani 1 1 d . . .
H32A H 0.4881 0.7261 0.9991 0.053 Uiso 1 1 calc R . .
H32B H 0.3770 0.7163 1.0430 0.053 Uiso 1 1 calc R . .
C33 C 0.3321(3) 0.56728(10) 0.93821(11) 0.0354(6) Uani 1 1 d . . .
C34 C 0.2891(3) 0.52153(10) 0.91114(12) 0.0361(6) Uani 1 1 d . . .
C35 C 0.3644(3) 0.48458(10) 0.93871(11) 0.0344(6) Uani 1 1 d . . .
C36 C 0.4525(3) 0.50987(9) 0.98142(11) 0.0332(6) Uani 1 1 d . . .
C37 C 0.3448(3) 0.43626(10) 0.92197(12) 0.0369(6) Uani 1 1 d . . .
H37 H 0.3940 0.4111 0.9396 0.044 Uiso 1 1 calc R . .
C38 C 0.2499(3) 0.42672(10) 0.87834(12) 0.0370(6) Uani 1 1 d . . .
C39 C 0.1733(3) 0.46431(11) 0.85152(12) 0.0392(6) Uani 1 1 d . . .
C40 C 0.1925(3) 0.51230(10) 0.86763(13) 0.0413(7) Uani 1 1 d . . .
H40 H 0.1428 0.5375 0.8502 0.050 Uiso 1 1 calc R . .
C41 C 0.3627(6) 0.3041(3) 0.7757(2) 0.1009(18) Uani 1 1 d . . .
H41A H 0.3184 0.3342 0.7648 0.151 Uiso 1 1 calc R . .
H41B H 0.2981 0.2780 0.7741 0.151 Uiso 1 1 calc R . .
H41C H 0.4324 0.2973 0.7503 0.151 Uiso 1 1 calc R . .
C42 C 0.5249(4) 0.34728(17) 0.84326(19) 0.0707(11) Uani 1 1 d . . .
H42A H 0.5950 0.3439 0.8173 0.106 Uiso 1 1 calc R . .
H42B H 0.5631 0.3440 0.8811 0.106 Uiso 1 1 calc R . .
H42C H 0.4835 0.3788 0.8386 0.106 Uiso 1 1 calc R . .
C43 C 0.4214(4) 0.30853(17) 0.8320(2) 0.0726(12) Uani 1 1 d . . .
H43 H 0.4743 0.2784 0.8366 0.087 Uiso 1 1 calc R . .
C44 C 0.3206(3) 0.30365(11) 0.87700(14) 0.0456(7) Uani 1 1 d . . .
C45 C 0.3129(4) 0.25965(13) 0.90685(18) 0.0620(10) Uani 1 1 d . . .
H45 H 0.3724 0.2345 0.8994 0.074 Uiso 1 1 calc R . .
C46 C 0.2214(5) 0.25276(15) 0.94632(18) 0.0717(12) Uani 1 1 d . . .
H46 H 0.2200 0.2235 0.9662 0.086 Uiso 1 1 calc R . .
C47 C 0.1300(5) 0.28927(16) 0.95708(16) 0.0661(11) Uani 1 1 d . . .
H47 H 0.0671 0.2841 0.9840 0.079 Uiso 1 1 calc R . .
C48 C 0.1300(3) 0.33385(13) 0.92836(13) 0.0483(8) Uani 1 1 d . . .
C49 C 0.2284(3) 0.33974(10) 0.88958(12) 0.0388(6) Uani 1 1 d . . .
C50 C 0.0240(4) 0.37217(15) 0.93761(16) 0.0595(9) Uani 1 1 d . . .
H50 H 0.0332 0.3977 0.9091 0.071 Uiso 1 1 calc R . .
C51 C -0.1180(4) 0.3523(2) 0.9303(2) 0.0788(13) Uani 1 1 d . . .
H51A H -0.1339 0.3403 0.8925 0.118 Uiso 1 1 calc R . .
H51B H -0.1814 0.3778 0.9372 0.118 Uiso 1 1 calc R . .
H51C H -0.1288 0.3260 0.9565 0.118 Uiso 1 1 calc R . .
C52 C 0.0451(6) 0.3964(2) 0.9958(2) 0.0997(18) Uani 1 1 d . . .
H52A H 0.0274 0.3730 1.0246 0.150 Uiso 1 1 calc R . .
H52B H -0.0155 0.4235 0.9981 0.150 Uiso 1 1 calc R . .
H52C H 0.1366 0.4077 1.0009 0.150 Uiso 1 1 calc R . .
C53 C 0.0101(4) 0.48218(12) 0.77631(14) 0.0512(8) Uani 1 1 d . . .
C54 C 0.0575(4) 0.48841(16) 0.72258(16) 0.0668(11) Uani 1 1 d . . .
C55 C -0.0144(6) 0.5189(2) 0.6855(2) 0.0868(15) Uani 1 1 d . . .
H55 H 0.0143 0.5234 0.6493 0.104 Uiso 1 1 calc R . .
C56 C -0.1250(6) 0.54218(19) 0.7013(2) 0.0910(16) Uani 1 1 d . . .
H56 H -0.1711 0.5629 0.6758 0.109 Uiso 1 1 calc R . .
C57 C -0.1721(5) 0.53611(17) 0.7539(2) 0.0833(15) Uani 1 1 d . . .
H57 H -0.2490 0.5528 0.7636 0.100 Uiso 1 1 calc R . .
C58 C -0.1049(4) 0.50466(14) 0.79370(17) 0.0616(10) Uani 1 1 d . . .
C59 C -0.1580(5) 0.49508(19) 0.8505(2) 0.0780(13) Uani 1 1 d . . .
H59 H -0.0871 0.4781 0.8733 0.094 Uiso 1 1 calc R . .
C60 C -0.1903(10) 0.5425(3) 0.8809(3) 0.143(3) Uani 1 1 d . . .
H60A H -0.1207 0.5661 0.8753 0.214 Uiso 1 1 calc R . .
H60B H -0.1949 0.5362 0.9205 0.214 Uiso 1 1 calc R . .
H60C H -0.2755 0.5550 0.8661 0.214 Uiso 1 1 calc R . .
C61 C -0.2811(7) 0.4624(3) 0.8469(3) 0.110(2) Uani 1 1 d . . .
H61A H -0.3516 0.4776 0.8237 0.165 Uiso 1 1 calc R . .
H61B H -0.3118 0.4572 0.8841 0.165 Uiso 1 1 calc R . .
H61C H -0.2582 0.4316 0.8307 0.165 Uiso 1 1 calc R . .
C62 C 0.1820(6) 0.4628(2) 0.7043(2) 0.0908(15) Uani 1 1 d . . .
H62 H 0.2460 0.4613 0.7373 0.109 Uiso 1 1 calc R . .
C63 C 0.1531(8) 0.4132(3) 0.6872(5) 0.143(3) Uani 1 1 d . . .
H63A H 0.1182 0.3955 0.7180 0.215 Uiso 1 1 calc R . .
H63B H 0.2345 0.3979 0.6761 0.215 Uiso 1 1 calc R . .
H63C H 0.0873 0.4133 0.6559 0.215 Uiso 1 1 calc R . .
C64 C 0.2536(12) 0.4898(3) 0.6571(4) 0.171(4) Uani 1 1 d . . .
H64A H 0.3151 0.4679 0.6402 0.256 Uiso 1 1 calc R . .
H64B H 0.3028 0.5173 0.6729 0.256 Uiso 1 1 calc R . .
H64C H 0.1875 0.5011 0.6290 0.256 Uiso 1 1 calc R . .
C65 C 0.3228(4) 0.62288(17) 0.79087(18) 0.0680(10) Uani 1 1 d . . .
H65 H 0.3046 0.6202 0.8309 0.082 Uiso 1 1 calc R . .
C66 C 0.4452(7) 0.6122(2) 0.5796(3) 0.113(2) Uani 1 1 d . . .
H66 H 0.3658 0.5951 0.5628 0.136 Uiso 1 1 calc R . .
C20A C 0.041(2) 0.8573(7) 1.0720(7) 0.108(3) Uani 0.408(8) 1 d P A 1
H20A H 0.0907 0.8846 1.0879 0.161 Uiso 0.408(8) 1 calc PR A 1
H20B H 0.0997 0.8296 1.0703 0.161 Uiso 0.408(8) 1 calc PR A 1
H20C H -0.0323 0.8497 1.0953 0.161 Uiso 0.408(8) 1 calc PR A 1
C21A C -0.1274(15) 0.9076(7) 1.0153(8) 0.111(3) Uani 0.408(8) 1 d P A 1
H21A H -0.2025 0.8923 1.0320 0.166 Uiso 0.408(8) 1 calc PR A 1
H21B H -0.1564 0.9204 0.9790 0.166 Uiso 0.408(8) 1 calc PR A 1
H21C H -0.0937 0.9337 1.0391 0.166 Uiso 0.408(8) 1 calc PR A 1
C20B C -0.0449(14) 0.8797(5) 1.0667(4) 0.108(3) Uani 0.592(8) 1 d P A 2
H20D H -0.0878 0.9109 1.0702 0.161 Uiso 0.592(8) 1 calc PR A 2
H20E H 0.0388 0.8795 1.0891 0.161 Uiso 0.592(8) 1 calc PR A 2
H20F H -0.1031 0.8546 1.0797 0.161 Uiso 0.592(8) 1 calc PR A 2
C21B C -0.1596(10) 0.8805(5) 0.9714(5) 0.111(3) Uani 0.592(8) 1 d P A 2
H21D H -0.2320 0.8637 0.9884 0.166 Uiso 0.592(8) 1 calc PR A 2
H21E H -0.1512 0.8683 0.9338 0.166 Uiso 0.592(8) 1 calc PR A 2
H21F H -0.1785 0.9149 0.9700 0.166 Uiso 0.592(8) 1 calc PR A 2
Cl1 Cl 0.38512(13) 0.68205(5) 0.77921(6) 0.0909(4) Uani 1 1 d . . .
Cl2 Cl 0.17216(12) 0.61333(5) 0.75171(6) 0.0892(4) Uani 1 1 d . . .
Cl3 Cl 0.44450(16) 0.57970(6) 0.77643(10) 0.1235(6) Uani 1 1 d . . .
Cl4 Cl 0.3923(4) 0.65494(12) 0.62455(17) 0.2252(17) Uani 1 1 d . . .
Cl5 Cl 0.5241(2) 0.64358(10) 0.52583(9) 0.1481(8) Uani 1 1 d . . .
Cl6 Cl 0.5548(3) 0.56946(11) 0.60946(18) 0.2039(14) Uani 1 1 d . . .
H19 H -0.035(6) 0.845(2) 0.999(3) 0.091(19) Uiso 1 1 d . . .
N1 N 0.3946(2) 0.66070(8) 0.98755(10) 0.0375(5) Uani 1 1 d . . .
H1 H 0.4446 0.6385 1.0037 0.045 Uiso 1 1 calc R . .
N2 N 0.2724(2) 0.61009(8) 0.92008(10) 0.0386(6) Uani 1 1 d . . .
N3 N 0.4266(2) 0.56054(8) 0.97893(10) 0.0358(5) Uani 1 1 d . . .
O1 O 0.0913(3) 0.83730(8) 0.90855(10) 0.0514(6) Uani 1 1 d . . .
O2 O -0.0096(2) 0.77035(8) 0.84480(9) 0.0477(5) Uani 1 1 d . . .
O3 O 0.2267(2) 0.38101(7) 0.85526(8) 0.0413(5) Uani 1 1 d . . .
O4 O 0.0778(2) 0.44837(8) 0.81132(9) 0.0501(6) Uani 1 1 d . . .

loop_
_atom_site_aniso_label
_atom_site_aniso_U_11
_atom_site_aniso_U_22
_atom_site_aniso_U_33
_atom_site_aniso_U_23
_atom_site_aniso_U_13
_atom_site_aniso_U_12
C1 0.111(4) 0.094(4) 0.074(3) 0.009(3) 0.022(3) 0.039(3)
C2 0.059(2) 0.065(2) 0.055(2) 0.0105(17) -0.0049(16) 0.0074(17)
C3 0.077(3) 0.098(4) 0.085(3) 0.018(3) 0.004(2) -0.005(3)
C4 0.0502(18) 0.0483(18) 0.0544(19) 0.0059(15) -0.0144(15) 0.0118(15)
C5 0.060(2) 0.060(2) 0.077(3) 0.0007(19) -0.0197(19) 0.0014(18)
C6 0.074(3) 0.068(3) 0.073(3) -0.017(2) -0.027(2) 0.010(2)
C7 0.073(3) 0.074(3) 0.0489(19) -0.0125(18) -0.0143(18) 0.023(2)
C8 0.0544(19) 0.0528(19) 0.0480(18) 0.0017(15) -0.0135(14) 0.0196(15)
C9 0.0479(17) 0.0389(16) 0.0454(17) 0.0012(13) -0.0181(13) 0.0130(13)
C10 0.059(2) 0.069(2) 0.055(2) 0.0112(18) -0.0053(16) 0.0151(18)
C11 0.086(3) 0.068(3) 0.073(3) 0.012(2) -0.001(2) 0.011(2)
C12 0.091(3) 0.097(4) 0.074(3) 0.012(3) 0.021(2) 0.024(3)
C13 0.066(2) 0.0277(14) 0.0526(18) 0.0033(13) -0.0008(15) 0.0113(14)
C14 0.081(2) 0.0374(17) 0.058(2) -0.0018(15) 0.0088(18) 0.0087(17)
C15 0.122(4) 0.046(2) 0.078(3) -0.016(2) 0.022(3) 0.004(2)
C16 0.137(5) 0.036(2) 0.106(4) -0.015(2) 0.012(3) -0.014(2)
C17 0.095(3) 0.042(2) 0.099(3) 0.009(2) 0.016(3) -0.012(2)
C18 0.079(2) 0.0388(17) 0.063(2) 0.0081(16) 0.0088(19) 0.0116(17)
C19 0.100(4) 0.064(3) 0.084(3) -0.001(2) 0.034(3) 0.004(3)
C22 0.099(3) 0.063(2) 0.070(3) 0.012(2) 0.024(2) 0.018(2)
C23 0.127(5) 0.114(4) 0.072(3) 0.029(3) 0.018(3) 0.031(4)
C24 0.153(6) 0.192(8) 0.099(4) 0.040(5) 0.049(4) 0.109(6)
C25 0.0515(16) 0.0283(14) 0.0388(14) 0.0020(11) -0.0013(12) 0.0066(12)
C26 0.0453(15) 0.0361(15) 0.0339(14) 0.0035(11) -0.0054(12) 0.0055(12)
C27 0.0458(15) 0.0281(13) 0.0379(14) 0.0004(11) -0.0084(12) 0.0028(11)
C28 0.0590(18) 0.0279(14) 0.0449(16) -0.0038(12) -0.0088(14) 0.0017(13)
C29 0.0400(14) 0.0276(13) 0.0364(14) 0.0012(11) -0.0045(11) 0.0019(11)
C30 0.0458(15) 0.0298(14) 0.0381(14) 0.0006(11) -0.0080(12) 0.0013(12)
C31 0.0359(13) 0.0287(13) 0.0341(13) 0.0028(11) -0.0063(11) 0.0024(11)
C32 0.0528(17) 0.0303(14) 0.0465(16) -0.0034(12) -0.0160(13) 0.0010(13)
C33 0.0426(15) 0.0271(13) 0.0351(13) 0.0007(11) -0.0102(11) 0.0021(11)
C34 0.0412(14) 0.0277(13) 0.0378(14) 0.0028(11) -0.0121(12) 0.0009(11)
C35 0.0385(14) 0.0283(13) 0.0349(13) 0.0002(11) -0.0109(11) 0.0012(11)
C36 0.0396(14) 0.0232(12) 0.0354(13) -0.0024(10) -0.0095(11) 0.0002(10)
C37 0.0438(15) 0.0270(13) 0.0385(14) 0.0003(11) -0.0114(12) 0.0032(11)
C38 0.0446(15) 0.0298(14) 0.0356(14) -0.0031(11) -0.0082(12) -0.0036(12)
C39 0.0424(15) 0.0356(15) 0.0375(14) -0.0013(12) -0.0154(12) -0.0031(12)
C40 0.0462(16) 0.0294(14) 0.0459(16) 0.0028(12) -0.0183(13) 0.0018(12)
C41 0.104(4) 0.130(5) 0.071(3) -0.030(3) 0.016(3) -0.042(4)
C42 0.063(2) 0.075(3) 0.075(3) -0.007(2) 0.006(2) -0.016(2)
C43 0.060(2) 0.071(3) 0.088(3) -0.030(2) 0.011(2) -0.0067(19)
C44 0.0465(16) 0.0372(16) 0.0516(17) -0.0076(13) -0.0115(13) -0.0036(13)
C45 0.073(2) 0.0348(17) 0.076(2) -0.0017(16) -0.022(2) 0.0027(16)
C46 0.102(3) 0.043(2) 0.067(2) 0.0154(18) -0.023(2) -0.017(2)
C47 0.081(3) 0.070(3) 0.0470(19) 0.0099(18) 0.0008(18) -0.023(2)
C48 0.0558(18) 0.0503(18) 0.0378(15) -0.0036(13) -0.0054(14) -0.0121(15)
C49 0.0479(16) 0.0307(14) 0.0359(14) -0.0006(11) -0.0135(12) -0.0090(12)
C50 0.059(2) 0.066(2) 0.054(2) -0.0068(17) 0.0092(16) -0.0041(18)
C51 0.059(2) 0.108(4) 0.070(3) -0.015(2) 0.008(2) -0.009(2)
C52 0.080(3) 0.126(5) 0.094(3) -0.061(3) 0.007(3) 0.003(3)
C53 0.059(2) 0.0385(16) 0.0516(18) 0.0001(14) -0.0321(15) -0.0045(14)
C54 0.074(3) 0.068(2) 0.055(2) 0.0050(18) -0.0276(19) -0.013(2)
C55 0.103(4) 0.090(3) 0.063(3) 0.023(2) -0.027(3) -0.011(3)
C56 0.114(4) 0.074(3) 0.080(3) 0.018(2) -0.042(3) 0.007(3)
C57 0.079(3) 0.063(3) 0.103(4) -0.009(2) -0.038(3) 0.018(2)
C58 0.065(2) 0.051(2) 0.065(2) -0.0137(17) -0.0291(18) 0.0064(17)
C59 0.072(3) 0.086(3) 0.074(3) -0.026(2) -0.015(2) 0.008(2)
C60 0.181(8) 0.124(6) 0.124(5) -0.070(5) 0.021(5) -0.007(5)
C61 0.109(4) 0.125(5) 0.096(4) -0.034(4) 0.005(3) -0.030(4)
C62 0.085(3) 0.123(5) 0.064(3) 0.001(3) -0.002(2) -0.007(3)
C63 0.115(5) 0.087(4) 0.230(10) -0.011(5) 0.031(6) -0.001(4)
C64 0.251(12) 0.117(6) 0.154(7) 0.004(5) 0.086(8) -0.042(7)
C65 0.061(2) 0.082(3) 0.060(2) 0.007(2) -0.0075(18) 0.010(2)
C66 0.086(4) 0.095(4) 0.160(6) -0.015(4) 0.021(4) 0.000(3)
C20A 0.129(9) 0.118(9) 0.079(4) 0.008(5) 0.030(6) -0.015(6)
C21A 0.080(5) 0.135(8) 0.119(7) 0.012(6) 0.024(5) -0.001(5)
C20B 0.129(9) 0.118(9) 0.079(4) 0.008(5) 0.030(6) -0.015(6)
C21B 0.080(5) 0.135(8) 0.119(7) 0.012(6) 0.024(5) -0.001(5)
Cl1 0.0748(7) 0.0790(8) 0.1164(10) 0.0001(7) -0.0166(6) -0.0037(6)
Cl2 0.0758(7) 0.0939(8) 0.0943(8) 0.0168(6) -0.0258(6) -0.0145(6)
Cl3 0.0917(10) 0.0927(10) 0.1873(18) 0.0132(10) 0.0175(10) 0.0339(8)
Cl4 0.269(4) 0.175(2) 0.247(3) -0.052(2) 0.144(3) 0.019(2)
Cl5 0.1279(15) 0.185(2) 0.1308(15) 0.0064(14) 0.0019(12) 0.0294(14)
Cl6 0.174(2) 0.150(2) 0.289(4) 0.068(2) 0.022(2) 0.0431(18)
N1 0.0428(13) 0.0280(11) 0.0400(12) 0.0014(9) -0.0131(10) 0.0041(10)
N2 0.0456(13) 0.0259(12) 0.0421(13) 0.0008(9) -0.0164(10) 0.0040(10)
N3 0.0416(12) 0.0248(11) 0.0390(12) -0.0007(9) -0.0136(10) 0.0009(9)
O1 0.0688(15) 0.0292(10) 0.0545(13) 0.0012(9) -0.0110(11) 0.0138(10)
O2 0.0576(13) 0.0355(11) 0.0476(12) 0.0027(9) -0.0174(10) 0.0133(9)
O3 0.0586(12) 0.0293(10) 0.0346(10) -0.0008(8) -0.0100(9) -0.0058(9)
O4 0.0601(13) 0.0349(11) 0.0515(12) -0.0018(9) -0.0304(10) -0.0050(10)

loop_
_atom_type_symbol
_atom_type_description
_atom_type_scat_dispersion_real
_atom_type_scat_dispersion_imag
_atom_type_scat_source
C C 0.0181 0.0091 'International Tables Vol C Tables 4.2.6.8 and 6.1.1.4'
H H 0.0000 0.0000 'International Tables Vol C Tables 4.2.6.8 and 6.1.1.4'
N N 0.0311 0.0180 'International Tables Vol C Tables 4.2.6.8 and 6.1.1.4'
O O 0.0492 0.0322 'International Tables Vol C Tables 4.2.6.8 and 6.1.1.4'
Cl Cl 0.3639 0.7018 'International Tables Vol C Tables 4.2.6.8 and 6.1.1.4'

loop_
_geom_angle_atom_site_label_1
_geom_angle_atom_site_label_2
_geom_angle_atom_site_label_3
_geom_angle
_geom_angle_site_symmetry_1
C1 C2 C4 110.1(3) .
C1 C2 C3 108.9(4) .
C4 C2 C3 114.0(4) .
C5 C4 C9 117.1(4) .
C5 C4 C2 122.0(4) .
C9 C4 C2 120.8(3) .
C6 C5 C4 120.5(4) .
C7 C6 C5 120.7(4) .
C6 C7 C8 120.8(4) .
C7 C8 C9 116.8(4) .
C7 C8 C10 122.3(4) .
C9 C8 C10 120.9(3) .
C4 C9 C8 124.1(3) .
C4 C9 O2 118.2(3) .
C8 C9 O2 117.5(3) .
C8 C10 C11 111.3(3) .
C8 C10 C12 112.7(4) .
C11 C10 C12 110.0(4) .
C14 C13 C18 123.9(3) .
C14 C13 O1 117.8(3) .
C18 C13 O1 117.9(3) .
C13 C14 C15 116.7(4) .
C13 C14 C19 121.3(4) .
C15 C14 C19 122.0(4) .
C16 C15 C14 121.6(4) .
C17 C16 C15 120.0(4) .
C16 C17 C18 121.1(4) .
C13 C18 C17 116.6(4) .
C13 C18 C22 122.9(4) .
C17 C18 C22 120.5(4) .
C20B C19 C21A 67.5(9) .
C20B C19 C14 120.3(7) .
C21A C19 C14 107.8(7) .
C20B C19 C21B 107.5(8) .
C21A C19 C21B 49.3(8) .
C14 C19 C21B 110.4(5) .
C20B C19 C20A 39.4(7) .
C21A C19 C20A 106.6(11) .
C14 C19 C20A 104.1(8) .
C21B C19 C20A 142.5(9) .
C18 C22 C24 111.1(5) .
C18 C22 C23 112.4(4) .
C24 C22 C23 110.8(5) .
O1 C25 C28 124.5(3) .
O1 C25 C26 114.4(3) .
C28 C25 C26 121.1(3) .
O2 C26 C27 125.2(3) .
O2 C26 C25 114.4(2) .
C27 C26 C25 120.4(3) .
C26 C27 C29 117.8(3) .
C25 C28 C30 118.0(3) .
C30 C29 C27 122.1(3) .
C30 C29 C31 108.4(2) .
C27 C29 C31 129.5(3) .
C29 C30 C28 120.7(3) .
C29 C30 C32 109.2(2) .
C28 C30 C32 130.1(3) .
N2 C31 N1 129.6(2) .
N2 C31 C29 123.0(2) .
N1 C31 C29 107.4(2) .
N1 C32 C30 101.7(2) .
N3 C33 N2 128.7(2) .
N3 C33 C34 112.3(2) .
N2 C33 C34 119.0(2) .
C40 C34 C35 122.9(3) .
C40 C34 C33 130.8(2) .
C35 C34 C33 106.3(2) .
C37 C35 C34 119.5(2) .
C37 C35 C36 135.3(2) .
C34 C35 C36 105.2(2) .
C36 C36 N3 122.2(3) 3_667
C36 C36 C35 128.3(3) 3_667
N3 C36 C35 109.5(2) .
C38 C37 C35 118.1(2) .
O3 C38 C37 124.0(3) .
O3 C38 C39 114.1(2) .
C37 C38 C39 121.7(2) .
O4 C39 C40 124.9(3) .
O4 C39 C38 114.4(2) .
C40 C39 C38 120.6(2) .
C39 C40 C34 117.2(3) .
C41 C43 C42 117.8(5) .
C41 C43 C44 113.8(4) .
C42 C43 C44 114.4(3) .
C49 C44 C45 116.5(3) .
C49 C44 C43 124.0(3) .
C45 C44 C43 119.4(4) .
C46 C45 C44 121.8(4) .
C45 C46 C47 120.0(3) .
C46 C47 C48 121.5(4) .
C49 C48 C47 116.4(3) .
C49 C48 C50 122.5(3) .
C47 C48 C50 121.0(3) .
C48 C49 C44 123.8(3) .
C48 C49 O3 119.8(3) .
C44 C49 O3 115.9(3) .
C48 C50 C51 112.6(4) .
C48 C50 C52 111.7(4) .
C51 C50 C52 109.7(4) .
C58 C53 O4 119.8(3) .
C58 C53 C54 123.2(3) .
O4 C53 C54 116.8(3) .
C55 C54 C53 117.9(5) .
C55 C54 C62 120.0(5) .
C53 C54 C62 122.1(4) .
C56 C55 C54 120.6(5) .
C55 C56 C57 121.7(4) .
C56 C57 C58 120.7(5) .
C53 C58 C57 115.9(4) .
C53 C58 C59 122.1(3) .
C57 C58 C59 122.0(4) .
C58 C59 C61 112.2(4) .
C58 C59 C60 111.8(5) .
C61 C59 C60 109.8(5) .
C63 C62 C54 111.5(5) .
C63 C62 C64 109.6(6) .
C54 C62 C64 113.9(6) .
Cl2 C65 Cl3 112.2(3) .
Cl2 C65 Cl1 110.7(2) .
Cl3 C65 Cl1 109.9(2) .
Cl4 C66 Cl6 114.9(5) .
Cl4 C66 Cl5 106.8(4) .
Cl6 C66 Cl5 109.5(4) .
C31 N1 C32 113.3(2) .
C31 N2 C33 120.7(2) .
C33 N3 C36 106.7(2) .
C25 O1 C13 119.7(2) .
C26 O2 C9 118.6(2) .
C38 O3 C49 120.4(2) .
C39 O4 C53 119.6(2) .

loop_
_geom_bond_atom_site_label_1
_geom_bond_atom_site_label_2
_geom_bond_distance
_geom_bond_site_symmetry_2
C1 C2 1.519(6) .
C2 C4 1.523(5) .
C2 C3 1.525(6) .
C4 C5 1.388(5) .
C4 C9 1.388(5) .
C5 C6 1.385(7) .
C6 C7 1.383(7) .
C7 C8 1.389(5) .
C8 C9 1.389(5) .
C8 C10 1.515(6) .
C9 O2 1.405(4) .
C10 C11 1.528(6) .
C10 C12 1.538(6) .
C13 C14 1.385(5) .
C13 C18 1.388(5) .
C13 O1 1.402(4) .
C14 C15 1.389(6) .
C14 C19 1.517(7) .
C15 C16 1.374(8) .
C16 C17 1.374(7) .
C17 C18 1.400(6) .
C18 C22 1.508(6) .
C19 C20B 1.437(12) .
C19 C21A 1.482(17) .
C19 C21B 1.628(13) .
C19 C20A 1.631(19) .
C22 C24 1.509(8) .
C22 C23 1.514(6) .
C25 O1 1.367(3) .
C25 C28 1.381(4) .
C25 C26 1.415(4) .
C26 O2 1.369(3) .
C26 C27 1.373(4) .
C27 C29 1.391(4) .
C28 C30 1.387(4) .
C29 C30 1.377(4) .
C29 C31 1.469(4) .
C30 C32 1.509(4) .
C31 N2 1.310(4) .
C31 N1 1.336(4) .
C32 N1 1.461(4) .
C33 N3 1.320(4) .
C33 N2 1.371(3) .
C33 C34 1.460(4) .
C34 C40 1.392(4) .
C34 C35 1.397(4) .
C35 C37 1.391(4) .
C35 C36 1.473(4) .
C36 C36 1.365(5) 3_667
C36 N3 1.411(4) .
C37 C38 1.384(4) .
C38 O3 1.380(3) .
C38 C39 1.409(4) .
C39 O4 1.377(3) .
C39 C40 1.378(4) .
C41 C43 1.433(7) .
C42 C43 1.490(6) .
C43 C44 1.511(6) .
C44 C49 1.390(5) .
C44 C45 1.402(5) .
C45 C46 1.355(7) .
C46 C47 1.383(7) .
C47 C48 1.398(5) .
C48 C49 1.389(5) .
C48 C50 1.510(5) .
C49 O3 1.393(3) .
C50 C51 1.510(6) .
C50 C52 1.535(6) .
C53 C58 1.379(6) .
C53 O4 1.391(4) .
C53 C54 1.396(6) .
C54 C55 1.382(6) .
C54 C62 1.504(7) .
C55 C56 1.340(8) .
C56 C57 1.370(8) .
C57 C58 1.416(6) .
C58 C59 1.499(7) .
C59 C61 1.512(8) .
C59 C60 1.529(7) .
C62 C63 1.441(9) .
C62 C64 1.549(9) .
C65 Cl2 1.733(4) .
C65 Cl3 1.737(5) .
C65 Cl1 1.761(5) .
C66 Cl4 1.687(7) .
C66 Cl6 1.722(8) .
C66 Cl5 1.759(8) .
